data_2207484
loop_
_publ_author_name
'Charushnikova, Iraida A.'
'Den Auwer, Christophe'

_publ_section_title
;Aquatris(nitrato-\k^2^<i>O</i>,<i>O</i>')(2,2':6,2''-terpyridine)praseodymium(III)
 acetone solvate
;
_journal_coeditor_code CI6675
_journal_issue 12
_journal_name_full 'Acta Crystallographica Section E'
_journal_page_first m2514
_journal_page_last m2516
_journal_paper_doi 10.1107/S1600536805035403
_journal_volume 61
_journal_year 2005
_chemical_formula_iupac '[Pr (N O3)3 (C15 H11 N3) (H2 O)] , C3 H6 O'
_chemical_formula_moiety 'C15 H13 N6 O10 Pr , C3 H6 O'
_chemical_formula_sum 'C18 H19 N6 O11 Pr'
_chemical_formula_weight 636.30
_chemical_name_systematic
;
Aquatris(nitrato-\k^2^O,O')(2,2':6,2''-terpyridine)praseodymium(III) acetone
solvate
;
_space_group_IT_number 14
_symmetry_cell_setting monoclinic
_symmetry_space_group_name_Hall '-P 2ybc'
_symmetry_space_group_name_H-M 'P 1 21/c 1'
_atom_sites_solution_hydrogens geom
_atom_sites_solution_primary direct
_atom_sites_solution_secondary difmap
_audit_creation_method SHELXL
_cell_angle_alpha 90.00
_cell_angle_beta 98.183(6)
_cell_angle_gamma 90.00
_cell_formula_units_Z 4
_cell_length_a 9.7282(6)
_cell_length_b 15.7656(10)
_cell_length_c 15.1477(10)
_cell_measurement_reflns_used 16338
_cell_measurement_temperature 130(2)
_cell_measurement_theta_max 27.5
_cell_measurement_theta_min 2
_cell_volume 2299.6(3)
_computing_cell_refinement 'DENZO (Otwinowski & Minor, 1997)'
_computing_data_collection 'COLLECT (Nonius, 1998)'
_computing_data_reduction 'SCALEPACK (Otwinowski & Minor, 1997)'
_computing_molecular_graphics 'SHELXTL (Sheldrick, 1997b)'
_computing_publication_material SHELXTL
_computing_structure_refinement 'SHELXL97 (Sheldrick, 1997a)'
_computing_structure_solution 'SHELXS97 (Sheldrick, 1997a)'
_diffrn_ambient_temperature 130(2)
_diffrn_measured_fraction_theta_full 0.984
_diffrn_measured_fraction_theta_max 0.984
_diffrn_measurement_device_type 'Nonius KappaCCD area-detector'
_diffrn_measurement_method '\f and \w'
_diffrn_radiation_monochromator graphite
_diffrn_radiation_source 'fine-focus sealed tube'
_diffrn_radiation_type MoK\a
_diffrn_radiation_wavelength 0.71073
_diffrn_reflns_av_R_equivalents 0.0985
_diffrn_reflns_av_sigmaI/netI 0.0984
_diffrn_reflns_limit_h_max 10
_diffrn_reflns_limit_h_min -12
_diffrn_reflns_limit_k_max 19
_diffrn_reflns_limit_k_min -20
_diffrn_reflns_limit_l_max 16
_diffrn_reflns_limit_l_min -19
_diffrn_reflns_number 16338
_diffrn_reflns_theta_full 27.51
_diffrn_reflns_theta_max 27.51
_diffrn_reflns_theta_min 1.87
_diffrn_standards_number 0
_exptl_absorpt_coefficient_mu 2.191
_exptl_absorpt_correction_T_max 0.9245
_exptl_absorpt_correction_T_min 0.6192
_exptl_absorpt_correction_type multi-scan
_exptl_absorpt_process_details '(MULABS; Blessing, 1995)'
_exptl_crystal_colour green
_exptl_crystal_density_diffrn 1.838
_exptl_crystal_density_method 'not measured'
_exptl_crystal_description Plate
_exptl_crystal_F_000 1264
_exptl_crystal_size_max 0.44
_exptl_crystal_size_mid 0.19
_exptl_crystal_size_min 0.03
_refine_diff_density_max 1.117
_refine_diff_density_min -1.476
_refine_ls_extinction_method none
_refine_ls_goodness_of_fit_ref 0.982
_refine_ls_hydrogen_treatment mixed
_refine_ls_matrix_type full
_refine_ls_number_parameters 335
_refine_ls_number_reflns 5204
_refine_ls_number_restraints 0
_refine_ls_restrained_S_all 0.982
_refine_ls_R_factor_all 0.0807
_refine_ls_R_factor_gt 0.0453
_refine_ls_shift/su_max 0.001
_refine_ls_shift/su_mean 0.000
_refine_ls_structure_factor_coef Fsqd
_refine_ls_weighting_details 'calc w = 1/[\s^2^(Fo^2^)+(0.0334P)^2^] where P = (Fo^2^+2Fc^2^)/3'
_refine_ls_weighting_scheme calc
_refine_ls_wR_factor_gt 0.0865
_refine_ls_wR_factor_ref 0.0978
_reflns_number_gt 3727
_reflns_number_total 5204
_reflns_threshold_expression I>2\s(I)
_cod_data_source_file ci6675.cif
_cod_data_source_block I
_cod_depositor_comments
;
The following automatic conversions were performed:
'_symmetry_cell_setting' value 'Monoclinic' changed to 'monoclinic'
according to '/home/saulius/struct/CIF-dictionaries/cif_core.dic'
dictionary named 'cif_core.dic' version 2.4.1 from 2010-06-29.

Automatic conversion script
Id: cif_fix_enum 1527 2010-12-29 10:47:43Z saulius 

The following automatic conversions were performed:

'_symmetry_cell_setting' value 'Monoclinic' changed to 'monoclinic'
according to /home/saulius/struct/CIF-dictionaries/cif_core.dic
dictionary named 'cif_core.dic' version 2.4.1 from 2010-06-29.

Automatic conversion script
Id: cif_fix_values 1715 2011-07-08 13:25:40Z adriana 
;
_cod_original_sg_symbol_H-M 'P 21/c'
_cod_database_code 2207484
_cod_database_fobs_code 2207484

loop_
_symmetry_equiv_pos_as_xyz
'x, y, z'
'-x, y+1/2, -z+1/2'
'-x, -y, -z'
'x, -y-1/2, z-1/2'

loop_
_atom_site_label
_atom_site_fract_x
_atom_site_fract_y
_atom_site_fract_z
_atom_site_U_iso_or_equiv
_atom_site_adp_type
_atom_site_calc_flag
_atom_site_refinement_flags
_atom_site_occupancy
_atom_site_type_symbol
Pr1 0.17142(2) 0.240499(15) 0.357444(16) 0.01889(10) Uani d . 1 Pr
N1 -0.0367(4) 0.3363(2) 0.3829(2) 0.0205(9) Uani d . 1 N
N2 -0.0629(4) 0.1651(2) 0.3810(2) 0.0183(8) Uani d . 1 N
N3 0.1557(4) 0.0760(2) 0.3368(3) 0.0227(9) Uani d . 1 N
C1 -0.0201(5) 0.4213(3) 0.3841(3) 0.0222(10) Uani d . 1 C
H1A 0.0666 0.4431 0.3775 0.027 Uiso calc R 1 H
C2 -0.1252(5) 0.4772(3) 0.3945(3) 0.0289(12) Uani d . 1 C
H2A -0.1096 0.5354 0.3958 0.035 Uiso calc R 1 H
C3 -0.2542(5) 0.4446(3) 0.4029(3) 0.0297(12) Uani d . 1 C
H3A -0.3276 0.4808 0.4094 0.036 Uiso calc R 1 H
C4 -0.2737(5) 0.3579(3) 0.4015(3) 0.0261(11) Uani d . 1 C
H4A -0.3606 0.3352 0.4063 0.031 Uiso calc R 1 H
C5 -0.1623(5) 0.3048(3) 0.3929(3) 0.0217(11) Uani d . 1 C
C6 -0.1753(4) 0.2105(3) 0.3951(3) 0.0193(10) Uani d . 1 C
C7 -0.2996(5) 0.1724(3) 0.4106(3) 0.0279(12) Uani d . 1 C
H7A -0.3746 0.2052 0.4220 0.034 Uiso calc R 1 H
C8 -0.3084(5) 0.0854(3) 0.4084(3) 0.0276(12) Uani d . 1 C
H8A -0.3902 0.0588 0.4180 0.033 Uiso calc R 1 H
C9 -0.1959(5) 0.0375(3) 0.3919(3) 0.0258(11) Uani d . 1 C
H9A -0.2018 -0.0213 0.3888 0.031 Uiso calc R 1 H
C10 -0.0733(5) 0.0791(3) 0.3800(3) 0.0205(10) Uani d . 1 C
C11 0.0503(5) 0.0304(3) 0.3624(3) 0.0233(11) Uani d . 1 C
C12 0.0584(5) -0.0571(3) 0.3717(3) 0.0260(11) Uani d . 1 C
H12A -0.0154 -0.0876 0.3885 0.031 Uiso calc R 1 H
C13 0.1782(5) -0.0982(3) 0.3555(3) 0.0316(12) Uani d . 1 C
H13A 0.1859 -0.1566 0.3630 0.038 Uiso calc R 1 H
C14 0.2865(5) -0.0527(3) 0.3282(3) 0.0278(12) Uani d . 1 C
H14A 0.3675 -0.0792 0.3165 0.033 Uiso calc R 1 H
C15 0.2681(5) 0.0341(3) 0.3193(3) 0.0285(12) Uani d . 1 C
H15A 0.3390 0.0655 0.2998 0.034 Uiso calc R 1 H
N4 0.0804(4) 0.2086(2) 0.1613(3) 0.0248(9) Uani d . 1 N
O41 -0.0011(3) 0.2362(2) 0.2134(2) 0.0252(7) Uani d . 1 O
O42 0.2069(3) 0.1987(2) 0.1939(2) 0.0269(8) Uani d . 1 O
O43 0.0383(3) 0.1921(2) 0.0834(2) 0.0312(8) Uani d . 1 O
N5 0.3483(4) 0.3725(3) 0.2886(3) 0.0264(9) Uani d . 1 N
O51 0.2161(3) 0.3773(2) 0.2739(2) 0.0247(8) Uani d . 1 O
O52 0.3984(3) 0.3042(2) 0.3250(2) 0.0283(8) Uani d . 1 O
O53 0.4232(3) 0.4305(2) 0.2701(2) 0.0339(9) Uani d . 1 O
N6 0.3309(4) 0.1492(2) 0.5128(3) 0.0295(10) Uani d . 1 N
O61 0.2005(3) 0.1615(2) 0.5100(2) 0.0255(8) Uani d . 1 O
O62 0.3858(3) 0.1759(2) 0.4464(2) 0.0291(8) Uani d . 1 O
O63 0.3990(4) 0.1142(2) 0.5764(3) 0.0488(12) Uani d . 1 O
O21 0.5084(4) 0.3932(2) 0.5506(3) 0.0397(10) Uani d . 1 O
C21 0.5929(5) 0.3690(3) 0.6123(4) 0.0287(12) Uani d . 1 C
C22 0.7284(5) 0.4129(4) 0.6368(4) 0.0433(15) Uani d . 1 C
H22A 0.7355 0.4589 0.5963 0.065 Uiso calc R 1 H
H22B 0.8028 0.3735 0.6335 0.065 Uiso calc R 1 H
H22C 0.7345 0.4345 0.6965 0.065 Uiso calc R 1 H
C23 0.5648(8) 0.2935(4) 0.6641(5) 0.066(2) Uani d . 1 C
H23A 0.5503 0.2453 0.6251 0.100 Uiso calc R 1 H
H23B 0.4832 0.3030 0.6917 0.100 Uiso calc R 1 H
H23C 0.6426 0.2829 0.7093 0.100 Uiso calc R 1 H
O1W 0.2506(4) 0.3444(2) 0.4799(2) 0.0255(8) Uani d . 1 O
H1 0.207(6) 0.330(4) 0.533(4) 0.06(2) Uiso d . 1 H
H2 0.324(6) 0.357(3) 0.508(4) 0.039(18) Uiso d . 1 H

loop_
_atom_site_aniso_label
_atom_site_aniso_U_11
_atom_site_aniso_U_22
_atom_site_aniso_U_33
_atom_site_aniso_U_12
_atom_site_aniso_U_13
_atom_site_aniso_U_23
Pr1 0.01654(15) 0.01933(15) 0.02062(15) -0.00030(11) 0.00206(10) -0.00003(11)
N1 0.023(2) 0.023(2) 0.016(2) 0.0014(16) 0.0023(16) 0.0016(16)
N2 0.018(2) 0.019(2) 0.017(2) 0.0008(15) 0.0013(15) -0.0012(16)
N3 0.024(2) 0.018(2) 0.027(2) -0.0004(16) 0.0065(17) 0.0019(16)
C1 0.027(3) 0.018(3) 0.021(3) -0.0039(19) 0.004(2) 0.001(2)
C2 0.036(3) 0.019(3) 0.031(3) 0.004(2) 0.002(2) -0.001(2)
C3 0.030(3) 0.027(3) 0.033(3) 0.006(2) 0.006(2) -0.005(2)
C4 0.019(3) 0.026(3) 0.033(3) 0.000(2) 0.001(2) -0.003(2)
C5 0.024(3) 0.026(3) 0.015(3) -0.0010(19) 0.001(2) 0.0005(19)
C6 0.021(3) 0.018(2) 0.018(3) -0.0028(17) 0.0025(19) -0.0025(18)
C7 0.027(3) 0.024(3) 0.032(3) 0.002(2) 0.003(2) 0.001(2)
C8 0.023(3) 0.025(3) 0.036(3) -0.006(2) 0.010(2) 0.004(2)
C9 0.030(3) 0.021(3) 0.027(3) -0.003(2) 0.003(2) 0.000(2)
C10 0.025(3) 0.018(3) 0.016(2) 0.0004(19) -0.0029(19) -0.0020(19)
C11 0.027(3) 0.019(3) 0.022(3) -0.0022(19) -0.002(2) -0.002(2)
C12 0.027(3) 0.024(3) 0.026(3) -0.002(2) 0.000(2) 0.000(2)
C13 0.035(3) 0.020(3) 0.038(3) 0.004(2) -0.004(2) -0.002(2)
C14 0.027(3) 0.024(3) 0.032(3) 0.009(2) 0.001(2) -0.005(2)
C15 0.027(3) 0.030(3) 0.028(3) -0.002(2) 0.003(2) -0.007(2)
N4 0.032(3) 0.018(2) 0.025(2) -0.0023(17) 0.0037(19) 0.0014(18)
O41 0.0244(19) 0.0296(19) 0.0213(18) 0.0014(14) 0.0028(14) -0.0045(14)
O42 0.0211(19) 0.0254(19) 0.034(2) 0.0037(14) 0.0048(15) -0.0006(15)
O43 0.037(2) 0.037(2) 0.019(2) -0.0061(16) 0.0016(15) -0.0028(16)
N5 0.033(3) 0.029(2) 0.018(2) -0.0005(19) 0.0048(18) 0.0021(18)
O51 0.0173(19) 0.0269(19) 0.030(2) 0.0014(13) 0.0046(14) 0.0057(15)
O52 0.0221(19) 0.027(2) 0.037(2) 0.0014(14) 0.0085(15) 0.0046(16)
O53 0.031(2) 0.033(2) 0.038(2) -0.0130(16) 0.0094(16) 0.0077(17)
N6 0.026(3) 0.019(2) 0.040(3) -0.0046(17) -0.006(2) 0.0017(19)
O61 0.023(2) 0.0257(19) 0.028(2) -0.0021(14) 0.0017(14) 0.0042(14)
O62 0.025(2) 0.031(2) 0.031(2) 0.0013(15) 0.0029(16) 0.0053(16)
O63 0.035(2) 0.046(3) 0.058(3) -0.0081(18) -0.0193(19) 0.031(2)
O21 0.029(2) 0.042(2) 0.045(3) -0.0068(17) -0.0063(18) 0.0042(18)
C21 0.024(3) 0.030(3) 0.033(3) 0.005(2) 0.006(2) -0.009(2)
C22 0.029(3) 0.053(4) 0.045(4) -0.004(3) -0.003(3) -0.007(3)
C23 0.071(5) 0.046(4) 0.079(6) -0.002(4) 0.002(4) 0.025(4)
O1W 0.026(2) 0.025(2) 0.024(2) -0.0057(15) -0.0017(17) -0.0047(15)

loop_
_atom_type_symbol
_atom_type_description
_atom_type_scat_dispersion_real
_atom_type_scat_dispersion_imag
_atom_type_scat_source
C C 0.0033 0.0016 'International Tables Vol C Tables 4.2.6.8 and 6.1.1.4'
H H 0.0000 0.0000 'International Tables Vol C Tables 4.2.6.8 and 6.1.1.4'
N N 0.0061 0.0033 'International Tables Vol C Tables 4.2.6.8 and 6.1.1.4'
O O 0.0106 0.0060 'International Tables Vol C Tables 4.2.6.8 and 6.1.1.4'
Pr Pr -0.2180 2.8214 'International Tables Vol C Tables 4.2.6.8 and 6.1.1.4'

loop_
_geom_angle_atom_site_label_1
_geom_angle_atom_site_label_2
_geom_angle_atom_site_label_3
_geom_angle
O1W Pr1 O62 74.12(11)
O1W Pr1 O52 72.61(12)
O62 Pr1 O52 65.69(11)
O1W Pr1 O41 137.92(11)
O62 Pr1 O41 146.60(11)
O52 Pr1 O41 109.18(11)
O1W Pr1 O51 76.14(11)
O62 Pr1 O51 114.58(10)
O52 Pr1 O51 50.15(10)
O41 Pr1 O51 74.83(10)
O1W Pr1 N1 71.03(12)
O62 Pr1 N1 139.06(11)
O52 Pr1 N1 121.14(12)
O41 Pr1 N1 73.23(11)
O51 Pr1 N1 77.02(11)
O1W Pr1 O61 70.97(11)
O62 Pr1 O61 50.04(11)
O52 Pr1 O61 111.94(10)
O41 Pr1 O61 136.02(10)
O51 Pr1 O61 146.51(10)
N1 Pr1 O61 97.74(11)
O1W Pr1 N3 137.90(12)
O62 Pr1 N3 72.19(11)
O52 Pr1 N3 114.02(11)
O41 Pr1 N3 81.47(11)
O51 Pr1 N3 141.74(11)
N1 Pr1 N3 124.10(12)
O61 Pr1 N3 68.20(11)
O1W Pr1 O42 142.21(12)
O62 Pr1 O42 101.07(10)
O52 Pr1 O42 71.48(10)
O41 Pr1 O42 49.34(10)
O51 Pr1 O42 72.10(10)
N1 Pr1 O42 119.63(11)
O61 Pr1 O42 134.63(10)
N3 Pr1 O42 69.66(11)
O1W Pr1 N2 111.95(12)
O62 Pr1 N2 114.11(11)
O52 Pr1 N2 175.36(11)
O41 Pr1 N2 68.25(11)
O51 Pr1 N2 130.91(10)
N1 Pr1 N2 62.32(12)
O61 Pr1 N2 69.59(11)
N3 Pr1 N2 62.12(11)
O42 Pr1 N2 104.24(11)
C5 N1 C1 118.3(4)
C5 N1 Pr1 122.7(3)
C1 N1 Pr1 119.0(3)
C6 N2 C10 118.0(4)
C6 N2 Pr1 121.2(3)
C10 N2 Pr1 120.8(3)
C15 N3 C11 118.0(4)
C15 N3 Pr1 118.6(3)
C11 N3 Pr1 121.8(3)
N1 C1 C2 123.2(4)
N1 C1 H1A 118.4
C2 C1 H1A 118.4
C1 C2 C3 118.3(5)
C1 C2 H2A 120.9
C3 C2 H2A 120.9
C2 C3 C4 119.5(4)
C2 C3 H3A 120.3
C4 C3 H3A 120.3
C3 C4 C5 119.4(5)
C3 C4 H4A 120.3
C5 C4 H4A 120.3
N1 C5 C4 121.3(5)
N1 C5 C6 116.8(4)
C4 C5 C6 121.9(4)
N2 C6 C7 122.6(5)
N2 C6 C5 116.9(4)
C7 C6 C5 120.6(4)
C8 C7 C6 118.4(5)
C8 C7 H7A 120.8
C6 C7 H7A 120.8
C7 C8 C9 120.1(5)
C7 C8 H8A 119.9
C9 C8 H8A 119.9
C8 C9 C10 118.8(5)
C8 C9 H9A 120.6
C10 C9 H9A 120.6
N2 C10 C9 122.0(4)
N2 C10 C11 117.2(4)
C9 C10 C11 120.7(4)
N3 C11 C12 121.5(4)
N3 C11 C10 116.3(4)
C12 C11 C10 122.2(4)
C13 C12 C11 119.0(5)
C13 C12 H12A 120.5
C11 C12 H12A 120.5
C14 C13 C12 120.4(5)
C14 C13 H13A 119.8
C12 C13 H13A 119.8
C13 C14 C15 116.6(4)
C13 C14 H14A 121.7
C15 C14 H14A 121.7
N3 C15 C14 124.6(5)
N3 C15 H15A 117.7
C14 C15 H15A 117.7
O43 N4 O42 121.6(4)
O43 N4 O41 121.3(4)
O42 N4 O41 117.1(4)
N4 O41 Pr1 98.5(3)
N4 O42 Pr1 95.0(2)
O53 N5 O52 121.7(4)
O53 N5 O51 122.2(4)
O52 N5 O51 116.0(4)
N5 O51 Pr1 95.8(2)
N5 O52 Pr1 97.4(3)
O63 N6 O62 122.1(4)
O63 N6 O61 121.3(4)
O62 N6 O61 116.7(4)
N6 O61 Pr1 94.8(3)
N6 O62 Pr1 98.5(3)
O21 C21 C23 120.5(5)
O21 C21 C22 121.6(5)
C23 C21 C22 117.9(5)
C21 C22 H22A 109.5
C21 C22 H22B 109.5
H22A C22 H22B 109.5
C21 C22 H22C 109.5
H22A C22 H22C 109.5
H22B C22 H22C 109.5
C21 C23 H23A 109.5
C21 C23 H23B 109.5
H23A C23 H23B 109.5
C21 C23 H23C 109.5
H23A C23 H23C 109.5
H23B C23 H23C 109.5
Pr1 O1W H1 109(3)
Pr1 O1W H2 135(4)
H1 O1W H2 95(5)

loop_
_geom_bond_atom_site_label_1
_geom_bond_atom_site_label_2
_geom_bond_distance
_geom_bond_publ_flag
Pr1 O1W 2.513(3) y
Pr1 O62 2.530(3) y
Pr1 O52 2.537(3) y
Pr1 O41 2.558(3) y
Pr1 O51 2.569(3) y
Pr1 N1 2.598(4) y
Pr1 O61 2.605(3) y
Pr1 N3 2.614(4) y
Pr1 O42 2.632(3) y
Pr1 N2 2.640(4) y
N1 C5 1.347(6) ?
N1 C1 1.349(6) ?
N2 C6 1.348(6) ?
N2 C10 1.360(6) ?
N3 C15 1.336(6) ?
N3 C11 1.354(6) ?
C1 C2 1.376(7) ?
C1 H1A 0.93 ?
C2 C3 1.378(7) ?
C2 H2A 0.93 ?
C3 C4 1.380(7) ?
C3 H3A 0.93 ?
C4 C5 1.391(6) ?
C4 H4A 0.93 ?
C5 C6 1.493(7) ?
C6 C7 1.400(6) ?
C7 C8 1.374(7) ?
C7 H7A 0.93 ?
C8 C9 1.381(7) ?
C8 H8A 0.93 ?
C9 C10 1.395(6) ?
C9 H9A 0.93 ?
C10 C11 1.482(6) ?
C11 C12 1.387(6) ?
C12 C13 1.386(6) ?
C12 H12A 0.93 ?
C13 C14 1.385(7) ?
C13 H13A 0.93 ?
C14 C15 1.385(7) ?
C14 H14A 0.93 ?
C15 H15A 0.93 ?
N4 O43 1.220(5) ?
N4 O42 1.269(5) ?
N4 O41 1.272(5) ?
N5 O53 1.225(5) ?
N5 O52 1.276(5) ?
N5 O51 1.276(5) ?
N6 O63 1.221(5) ?
N6 O62 1.275(5) ?
N6 O61 1.278(5) ?
O21 C21 1.215(6) ?
C21 C23 1.472(8) ?
C21 C22 1.488(7) ?
C22 H22A 0.96 ?
C22 H22B 0.96 ?
C22 H22C 0.96 ?
C23 H23A 0.96 ?
C23 H23B 0.96 ?
C23 H23C 0.96 ?
O1W H1 0.99(6) ?
O1W H2 0.80(6) ?

loop_
_geom_hbond_atom_site_label_D
_geom_hbond_atom_site_label_H
_geom_hbond_atom_site_label_A
_geom_hbond_site_symmetry_A
_geom_hbond_distance_DH
_geom_hbond_distance_HA
_geom_hbond_distance_DA
_geom_hbond_angle_DHA
_geom_hbond_publ_flag
O1W H1 O43 4_566 0.99(6) 1.94(6) 2.825(5) 148(5) yes
O1W H2 O21 . 0.80(6) 1.90(6) 2.694(5) 168(6) yes
